data_2102751
loop_
_publ_author_name
'Redhammer, G\"unther J.'

_publ_section_title
;
 Temperature-dependent crystal structure refinement and ^57^Fe
 M\"ossbauer spectroscopy of Cu~2~Fe~2~Ge~4~O~13~
;
_journal_coeditor_code WS5044
_journal_issue 1
_journal_name_full 'Acta Crystallographica Section B'
_journal_page_first 4
_journal_page_last 16
_journal_paper_doi 10.1107/S0108768106051652
_journal_volume 63
_journal_year 2007
_chemical_formula_moiety 'Cu2 Fe2 Ge4 O13'
_chemical_formula_sum 'Cu2 Fe2 Ge4 O13'
_chemical_formula_weight 737.14
_space_group_crystal_system monoclinic
_space_group_IT_number 11
_space_group_name_Hall '-P 2yb'
_symmetry_space_group_name_Hall '-P 2yb'
_symmetry_space_group_name_H-M 'P 1 21/m 1'
_audit_creation_method 'WinGX routine CIF_UPDATE'
_cell_angle_alpha 90
_cell_angle_beta 96.28(2)
_cell_angle_gamma 90
_cell_formula_units_Z 2
_cell_length_a 12.1039(8)
_cell_length_b 8.5353(7)
_cell_length_c 4.8886(5)
_cell_measurement_reflns_used 4536
_cell_measurement_temperature 695(2)
_cell_measurement_theta_max 28.09
_cell_measurement_theta_min 2.94
_cell_volume 502.01(8)
_computing_structure_refinement 'SHELXL-97 (Sheldrick, 1997)'
_diffrn_measured_fraction_theta_full 0.899
_diffrn_measured_fraction_theta_max 0.899
_diffrn_measurement_device one-circle-diffractometer
_diffrn_measurement_device_type 'STOE IPDS-I'
_diffrn_measurement_method 'rotation method, \f'
_diffrn_radiation_type MoK\a
_diffrn_radiation_wavelength 0.71073
_diffrn_reflns_av_R_equivalents 0.0472
_diffrn_reflns_limit_h_max 15
_diffrn_reflns_limit_h_min -15
_diffrn_reflns_limit_k_max 11
_diffrn_reflns_limit_k_min -11
_diffrn_reflns_limit_l_max 5
_diffrn_reflns_limit_l_min -5
_diffrn_reflns_number 4549
_diffrn_reflns_theta_full 28.06
_diffrn_reflns_theta_max 28.06
_diffrn_reflns_theta_min 2.93
_diffrn_standards_decay_% 0
_diffrn_standards_interval_count 0
_diffrn_standards_interval_time 0
_diffrn_standards_number 0
_exptl_absorpt_coefficient_mu 18.837
_exptl_absorpt_correction_T_max 0.25
_exptl_absorpt_correction_T_min 0.12
_exptl_absorpt_correction_type numerical
_exptl_absorpt_process_details 'via equivalents using Stoe X-SHAPE and X-RED (Stoe & Cie 1996)'
_exptl_crystal_colour 'pale green'
_exptl_crystal_density_diffrn 4.877
_exptl_crystal_density_method 'not measured'
_exptl_crystal_description prismatic
_exptl_crystal_F_000 684
_exptl_crystal_size_max 0.12
_exptl_crystal_size_mid 0.11
_exptl_crystal_size_min 0.08
_refine_diff_density_max 0.854
_refine_diff_density_min -0.81
_refine_ls_extinction_coef 0.0232(8)
_refine_ls_extinction_expression Fc^*^=kFc[1+0.001xFc^2^\l^3^/sin(2\q)]^-1/4^
_refine_ls_extinction_method SHELXL
_refine_ls_goodness_of_fit_ref 1.014
_refine_ls_hydrogen_treatment noref
_refine_ls_matrix_type full
_refine_ls_number_parameters 110
_refine_ls_number_reflns 1169
_refine_ls_number_restraints 5
_refine_ls_restrained_S_all 1.012
_refine_ls_R_factor_gt 0.0285
_refine_ls_shift/su_max 0
_refine_ls_structure_factor_coef Fsqd
_refine_ls_weighting_details 'calc w=1/[\s^2^(Fo^2^)+(0.0295P)^2^+0.0000P] where P=(Fo^2^+2Fc^2^)/3'
_refine_ls_weighting_scheme calc
_refine_ls_wR_factor_ref 0.0608
_reflns_number_gt 891
_reflns_number_total 1169
_reflns_threshold_expression >2sigma(I)
_cod_data_source_file ws5044.cif
_cod_data_source_block cf9_500
_cod_original_sg_symbol_H-M 'P 21/m'
_cod_database_code 2102751

loop_
_symmetry_equiv_pos_as_xyz
'x, y, z'
'-x, y+1/2, -z'
'-x, -y, -z'
'x, -y-1/2, z'

loop_
_atom_site_type_symbol
_atom_site_label
_atom_site_fract_x
_atom_site_fract_y
_atom_site_fract_z
_atom_site_U_iso_or_equiv
_atom_site_adp_type
_atom_site_calc_flag
_atom_site_refinement_flags
_atom_site_occupancy
Ge Ge1 0.24022(6) 0.25 0.49198(18) 0.0107(2) Uani d S 1
Ge Ge2 0.74723(6) 0.25 0.33510(19) 0.0107(2) Uani d S 1
Ge Ge3 -0.00515(6) 0.25 0.40311(18) 0.0131(2) Uani d SD 1
Ge Ge4 0.51278(6) 0.25 0.60688(18) 0.0097(2) Uani d S 1
Fe Fe1 0.37556(6) 0.06141(8) 1.04865(18) 0.01115(19) Uani d D 1
Cu Cu1 0.12522(5) -0.00337(10) 1.04390(18) 0.0216(2) Uani d D 1
O O1 0.3317(4) 0.25 0.7948(13) 0.0140(12) Uani d S 1
O O2 0.6523(4) 0.25 0.5638(15) 0.0263(15) Uani d S 1
O O3 0.1130(3) 0.25 0.6419(10) 0.0177(12) Uani d SD 1
O O4 0.2475(3) 0.0839(5) 0.2849(10) 0.0177(9) Uani d . 1
O O5 0.8720(3) 0.25 0.5637(11) 0.0171(12) Uani d S 1
O O6 0.5049(3) 0.0760(4) 0.7928(9) 0.0146(8) Uani d . 1
O O7 0.74281(11) 0.0806(4) 0.1335(7) 0.0179(9) Uani d . 1
O O8 0.4359(4) 0.25 0.2841(13) 0.0132(11) Uani d S 1
O O9 -0.0031(2) 0.0838(6) 0.1983(9) 0.0305(12) Uani d . 1

loop_
_atom_site_aniso_label
_atom_site_aniso_U_11
_atom_site_aniso_U_22
_atom_site_aniso_U_33
_atom_site_aniso_U_12
_atom_site_aniso_U_13
_atom_site_aniso_U_23
Ge1 0.0073(3) 0.0118(4) 0.0125(5) 0 -0.0011(3) 0
Ge2 0.0066(3) 0.0099(4) 0.0154(5) 0 0.0009(3) 0
Ge3 0.0063(3) 0.0183(4) 0.0146(5) 0 0.0005(3) 0
Ge4 0.0096(3) 0.0087(4) 0.0104(5) 0 -0.0009(3) 0
Fe1 0.0076(3) 0.0098(3) 0.0159(5) 0.0007(3) 0.0007(3) -0.0003(3)
Cu1 0.0082(3) 0.0282(4) 0.0282(5) -0.0022(3) 0.0013(2) -0.0131(3)
O1 0.010(2) 0.010(2) 0.021(4) 0 -0.003(2) 0
O2 0.010(3) 0.044(4) 0.025(4) 0 0.008(2) 0
O3 0.008(2) 0.029(3) 0.016(4) 0 0.002(2) 0
O4 0.0098(16) 0.018(2) 0.025(3) -0.0053(14) 0.0039(14) -0.0102(18)
O5 0.008(2) 0.028(3) 0.015(4) 0 0.002(2) 0
O6 0.0103(16) 0.0151(19) 0.019(3) 0.0076(14) 0.0028(14) 0.0089(17)
O7 0.0132(17) 0.016(2) 0.024(3) -0.0015(15) 0.0000(14) -0.0069(18)
O8 0.017(2) 0.010(2) 0.013(3) 0 0.000(2) 0
O9 0.0118(18) 0.041(3) 0.038(3) 0.0032(18) -0.0004(17) -0.024(2)

loop_
_atom_type_symbol
_atom_type_description
_atom_type_scat_dispersion_real
_atom_type_scat_dispersion_imag
_atom_type_scat_source
Cu Cu 0.3201 1.2651 'International Tables Vol C Tables 4.2.6.8 and 6.1.1.4'
Fe Fe 0.3463 0.8444 'International Tables Vol C Tables 4.2.6.8 and 6.1.1.4'
Ge Ge 0.1547 1.8001 'International Tables Vol C Tables 4.2.6.8 and 6.1.1.4'
O O 0.0106 0.006 'International Tables Vol C Tables 4.2.6.8 and 6.1.1.4'

loop_
_geom_angle_atom_site_label_1
_geom_angle_atom_site_label_2
_geom_angle_atom_site_label_3
_geom_angle_site_symmetry_1
_geom_angle_site_symmetry_3
_geom_angle
O1 Ge1 O4 . . 115.00(16)
O1 Ge1 O4 . 4_565 115.00(16)
O4 Ge1 O4 . 4_565 108.2(3)
O1 Ge1 O3 . . 98.5(2)
O4 Ge1 O3 . . 109.85(13)
O4 Ge1 O3 4_565 . 109.85(13)
O2 Ge2 O7 . . 113.10(13)
O2 Ge2 O7 . 4_565 113.10(13)
O7 Ge2 O7 . 4_565 111.7(3)
O2 Ge2 O5 . . 100.2(3)
O7 Ge2 O5 . . 109.02(11)
O7 Ge2 O5 4_565 . 109.02(11)
O9 Ge3 O9 . 4_565 109.4(4)
O9 Ge3 O3 . . 108.86(15)
O9 Ge3 O3 4_565 . 108.86(15)
O9 Ge3 O5 . 1_455 108.89(17)
O9 Ge3 O5 4_565 1_455 108.89(17)
O3 Ge3 O5 . 1_455 111.9(3)
O2 Ge4 O8 . . 108.8(3)
O2 Ge4 O6 . 4_565 99.98(17)
O8 Ge4 O6 . 4_565 114.61(15)
O2 Ge4 O6 . . 99.98(17)
O8 Ge4 O6 . . 114.61(15)
O6 Ge4 O6 4_565 . 116.2(3)
O6 Fe1 O7 3_657 3_656 105.97(16)
O6 Fe1 O4 3_657 1_556 114.02(18)
O7 Fe1 O4 3_656 1_556 76.03(12)
O6 Fe1 O8 3_657 1_556 92.59(17)
O7 Fe1 O8 3_656 1_556 155.34(15)
O4 Fe1 O8 1_556 1_556 81.68(19)
O6 Fe1 O1 3_657 . 146.69(19)
O7 Fe1 O1 3_656 . 94.57(17)
O4 Fe1 O1 1_556 . 96.0(2)
O8 Fe1 O1 1_556 . 77.27(18)
O6 Fe1 O6 3_657 . 72.88(18)
O7 Fe1 O6 3_656 . 108.18(13)
O4 Fe1 O6 1_556 . 171.05(15)
O8 Fe1 O6 1_556 . 92.5(2)
O1 Fe1 O6 . . 75.94(18)
O9 Cu1 O4 3_556 1_556 178.4(2)
O9 Cu1 O9 3_556 1_556 77.44(16)
O4 Cu1 O9 1_556 1_556 101.89(13)
O9 Cu1 O7 3_556 3_656 102.21(14)
O4 Cu1 O7 1_556 3_656 78.35(13)
O9 Cu1 O7 1_556 3_656 176.0(2)

loop_
_geom_bond_atom_site_label_1
_geom_bond_atom_site_label_2
_geom_bond_site_symmetry_2
_geom_bond_distance
Ge1 O1 . 1.749(6)
Ge1 O4 . 1.750(4)
Ge1 O4 4_565 1.750(4)
Ge1 O3 . 1.776(6)
Ge2 O2 . 1.689(6)
Ge2 O7 . 1.748(6)
Ge2 O7 4_565 1.748(6)
Ge2 O5 . 1.778(6)
Ge3 O9 . 1.738(4)
Ge3 O9 4_565 1.738(4)
Ge3 O3 . 1.744(2)
Ge3 O5 1_455 1.755(2)
Ge4 O2 . 1.724(5)
Ge4 O8 . 1.742(6)
Ge4 O6 4_565 1.750(4)
Ge4 O6 . 1.750(4)
Fe1 O6 3_657 1.955(3)
Fe1 O7 3_656 2.009(3)
Fe1 O4 1_556 2.041(4)
Fe1 O8 1_556 2.065(4)
Fe1 O1 . 2.066(4)
Fe1 O6 . 2.111(4)
Cu1 O9 3_556 1.917(4)
Cu1 O4 1_556 1.937(4)
Cu1 O9 1_556 1.947(4)
Cu1 O7 3_656 2.010(4)
